data_4346790
loop_
_publ_author_name
'M\'arquez, Astrid'
'\'Avila, Elena'
'Urbaneja, Carmen'
'\'Alvarez, Eleuterio'
'Palma, Pilar'
'C\'ampora, Juan'

_publ_section_title
;
 Copper(I) Complexes of Zwitterionic Imidazolium-2-Amidinates, a Promising
 Class of Electroneutral, Amidinate-Type Ligands.
;
_journal_issue 22
_journal_name_full 'Inorganic chemistry'
_journal_page_first 11007
_journal_page_last 11017
_journal_paper_doi 10.1021/acs.inorgchem.5b02141
_journal_volume 54
_journal_year 2015
_chemical_formula_moiety 'C90 H110 Cu2 N12, C2 H3 O2, 4(C H2 Cl2)'
_chemical_formula_sum 'C96 H121 Cl8 Cu2 N12 O2'
_chemical_formula_weight 1885.73
_space_group_IT_number 14
_space_group_name_Hall '-P 2yn'
_space_group_name_H-M_alt 'P 1 21/n 1'
_symmetry_cell_setting monoclinic
_symmetry_space_group_name_Hall '-P 2yn'
_symmetry_space_group_name_H-M 'P 1 21/n 1'
_atom_sites_solution_hydrogens geom
_atom_sites_solution_primary direct
_atom_sites_solution_secondary difmap
_audit_creation_method SHELXL-97
_cell_angle_alpha 90.00
_cell_angle_beta 90.907(2)
_cell_angle_gamma 90.00
_cell_formula_units_Z 4
_cell_length_a 17.3087(7)
_cell_length_b 24.7043(10)
_cell_length_c 26.6237(12)
_cell_measurement_reflns_used 9151
_cell_measurement_temperature 213(2)
_cell_measurement_theta_max 20.87
_cell_measurement_theta_min 2.25
_cell_volume 11382.8(8)
_computing_cell_refinement 'APEX2 Software Suite (Bruker, 2007)'
_computing_data_collection 'APEX2 Software Suite (Bruker, 2007)'
_computing_data_reduction 'APEX2 Software Suite (Bruker, 2007)'
_computing_molecular_graphics 'SHELXTL (Sheldrick, 2008)'
_computing_publication_material 'SHELXTL and publCIF (Westrip, 2010)'
_computing_structure_refinement 'SHELXL97 (Sheldrick, 2008)'
_computing_structure_solution 'SIR2002 (Burla et al., 2003)'
_diffrn_ambient_temperature 213(2)
_diffrn_detector_area_resol_mean 8.26
_diffrn_measured_fraction_theta_full 0.998
_diffrn_measured_fraction_theta_max 0.998
_diffrn_measurement_device_type
;
 Bruker-Nonius X8kappa APEX II CCD area detector
;
_diffrn_measurement_method 'phi and omega scans with narrow frames'
_diffrn_radiation_monochromator graphite
_diffrn_radiation_source 'fine-focus sealed tube'
_diffrn_radiation_type MoK\a
_diffrn_radiation_wavelength 0.71073
_diffrn_reflns_av_R_equivalents 0.0741
_diffrn_reflns_av_sigmaI/netI 0.0783
_diffrn_reflns_limit_h_max 20
_diffrn_reflns_limit_h_min -20
_diffrn_reflns_limit_k_max 28
_diffrn_reflns_limit_k_min -29
_diffrn_reflns_limit_l_max 31
_diffrn_reflns_limit_l_min -31
_diffrn_reflns_number 112007
_diffrn_reflns_theta_full 25.25
_diffrn_reflns_theta_max 25.25
_diffrn_reflns_theta_min 1.12
_diffrn_standards_decay_% 0
_exptl_absorpt_coefficient_mu 0.607
_exptl_absorpt_correction_T_max 0.9145
_exptl_absorpt_correction_T_min 0.8883
_exptl_absorpt_correction_type multi-scan
_exptl_absorpt_process_details
;
program SADABS, Bruker (2001).
;
_exptl_crystal_colour orange
_exptl_crystal_density_diffrn 1.100
_exptl_crystal_density_method 'not measured'
_exptl_crystal_description prism
_exptl_crystal_F_000 3964
_exptl_crystal_size_max 0.20
_exptl_crystal_size_mid 0.20
_exptl_crystal_size_min 0.15
_platon_squeeze_details
;
;
_refine_diff_density_max 1.153
_refine_diff_density_min -1.064
_refine_diff_density_rms 0.089
_refine_ls_extinction_method none
_refine_ls_goodness_of_fit_ref 0.994
_refine_ls_hydrogen_treatment constr
_refine_ls_matrix_type fullcycle
_refine_ls_number_parameters 1088
_refine_ls_number_reflns 20577
_refine_ls_number_restraints 141
_refine_ls_restrained_S_all 1.018
_refine_ls_R_factor_all 0.1420
_refine_ls_R_factor_gt 0.0877
_refine_ls_shift/su_max 0.009
_refine_ls_shift/su_mean 0.002
_refine_ls_structure_factor_coef Fsqd
_refine_ls_weighting_details 'calc w=1/[\s^2^(Fo^2^)+(0.1771P)^2^+0.0000P] where P=(Fo^2^+2Fc^2^)/3'
_refine_ls_weighting_scheme calc
_refine_ls_wR_factor_gt 0.2581
_refine_ls_wR_factor_ref 0.2856
_reflns_number_gt 10613
_reflns_number_total 20577
_reflns_threshold_expression >2sigma(I)
_cod_data_source_file ic5b02141_si_001.cif
_cod_data_source_block 2.OAc
_cod_depositor_comments
;
The following automatic conversions were performed:

data item '_symmetry_cell_setting' value 'Monoclinic' was changed to
'monoclinic' in accordance with the
/home/saulius/struct/COD-crude-data/automatic-downloads/DataCite-retrospective/ACS/depositions/lib/dictionaries/cif_core.dic
dictionary named 'cif_core.dic' version 2.4.2 last updated on
2011-04-26.

Automatic conversion script
Id: cif_fix_values 6909 2019-04-08 15:41:33Z antanas 
;
_cod_original_sg_symbol_H-M 'P 21/n'
_cod_database_code 4346790

loop_
_symmetry_equiv_pos_as_xyz
'x, y, z'
'-x+1/2, y+1/2, -z+1/2'
'-x, -y, -z'
'x-1/2, -y-1/2, z-1/2'

loop_
_atom_site_label
_atom_site_type_symbol
_atom_site_fract_x
_atom_site_fract_y
_atom_site_fract_z
_atom_site_U_iso_or_equiv
_atom_site_adp_type
_atom_site_occupancy
_atom_site_symmetry_multiplicity
_atom_site_calc_flag
_atom_site_refinement_flags
Cu1 Cu 0.41445(3) 0.19879(2) 0.52602(2) 0.04151(19) Uani 1 1 d .
Cu2 Cu 0.42155(3) 0.29680(2) 0.53059(2) 0.04352(19) Uani 1 1 d .
N1 N 0.5233(2) 0.19898(14) 0.55166(15) 0.0441(10) Uani 1 1 d .
N2 N 0.5060(2) 0.28547(15) 0.57976(16) 0.0516(11) Uani 1 1 d .
N3 N 0.6518(2) 0.20071(15) 0.63570(15) 0.0491(10) Uani 1 1 d .
N4 N 0.6849(2) 0.27288(17) 0.59591(17) 0.0575(12) Uani 1 1 d .
N5 N 0.3349(2) 0.20531(14) 0.57817(15) 0.0451(10) Uani 1 1 d .
N6 N 0.3117(2) 0.29236(15) 0.55198(16) 0.0500(11) Uani 1 1 d .
N7 N 0.1578(2) 0.21436(16) 0.59779(19) 0.0627(14) Uani 1 1 d .
N8 N 0.1920(2) 0.28599(15) 0.63859(18) 0.0571(12) Uani 1 1 d .
N9 N 0.3939(2) 0.20908(14) 0.45356(14) 0.0432(10) Uani 1 1 d .
N10 N 0.4423(2) 0.29551(14) 0.45747(15) 0.0435(10) Uani 1 1 d .
N11 N 0.4559(2) 0.22080(15) 0.34471(14) 0.0453(10) Uani 1 1 d .
N12 N 0.3830(2) 0.29206(15) 0.34440(15) 0.0490(10) Uani 1 1 d .
C1 C 0.5493(3) 0.23989(18) 0.57804(19) 0.0474(13) Uani 1 1 d .
C2 C 0.6256(3) 0.2379(2) 0.6038(2) 0.0541(14) Uani 1 1 d .
C3 C 0.7253(3) 0.2108(2) 0.6485(2) 0.0624(15) Uani 1 1 d .
H3 H 0.7563 0.1902 0.6706 0.075 Uiso 1 1 calc R
C4 C 0.7470(3) 0.2557(2) 0.6239(2) 0.0696(18) Uani 1 1 d .
H4 H 0.7959 0.2722 0.6257 0.084 Uiso 1 1 calc R
C5 C 0.6070(3) 0.1545(2) 0.6564(2) 0.0598(15) Uani 1 1 d .
H5 H 0.5554 0.1541 0.6398 0.072 Uiso 1 1 calc R
C6 C 0.5958(4) 0.1624(2) 0.7133(2) 0.0781(19) Uani 1 1 d .
H6A H 0.6461 0.1629 0.7307 0.094 Uiso 1 1 calc R
H6B H 0.5700 0.1971 0.7195 0.094 Uiso 1 1 calc R
C7 C 0.5466(5) 0.1159(3) 0.7333(3) 0.100(2) Uani 1 1 d .
H7A H 0.5422 0.1194 0.7698 0.120 Uiso 1 1 calc R
H7B H 0.4945 0.1182 0.7185 0.120 Uiso 1 1 calc R
C8 C 0.5810(5) 0.0609(3) 0.7210(3) 0.109(3) Uani 1 1 d .
H8A H 0.5450 0.0324 0.7311 0.131 Uiso 1 1 calc R
H8B H 0.6291 0.0560 0.7405 0.131 Uiso 1 1 calc R
C9 C 0.5979(4) 0.0549(3) 0.6651(3) 0.088(2) Uani 1 1 d .
H9A H 0.6246 0.0204 0.6597 0.105 Uiso 1 1 calc R
H9B H 0.5489 0.0538 0.6462 0.105 Uiso 1 1 calc R
C10 C 0.6469(3) 0.1004(2) 0.6453(2) 0.0675(16) Uani 1 1 d .
H10A H 0.6533 0.0962 0.6090 0.081 Uiso 1 1 calc R
H10B H 0.6981 0.0995 0.6614 0.081 Uiso 1 1 calc R
C11 C 0.6859(3) 0.3205(2) 0.5626(2) 0.0663(16) Uani 1 1 d .
H11 H 0.6333 0.3259 0.5483 0.080 Uiso 1 1 calc R
C12 C 0.7416(4) 0.3106(2) 0.5192(3) 0.083(2) Uani 1 1 d .
H12A H 0.7941 0.3050 0.5325 0.100 Uiso 1 1 calc R
H12B H 0.7259 0.2781 0.5005 0.100 Uiso 1 1 calc R
C13 C 0.7396(5) 0.3596(3) 0.4848(3) 0.113(3) Uani 1 1 d .
H13A H 0.7756 0.3542 0.4572 0.136 Uiso 1 1 calc R
H13B H 0.6876 0.3639 0.4703 0.136 Uiso 1 1 calc R
C14 C 0.7615(6) 0.4094(3) 0.5136(4) 0.142(4) Uani 1 1 d .
H14A H 0.7607 0.4407 0.4909 0.170 Uiso 1 1 calc R
H14B H 0.8143 0.4054 0.5270 0.170 Uiso 1 1 calc R
C15 C 0.7067(6) 0.4199(3) 0.5569(4) 0.138(4) Uani 1 1 d .
H15A H 0.6542 0.4258 0.5438 0.165 Uiso 1 1 calc R
H15B H 0.7230 0.4524 0.5754 0.165 Uiso 1 1 calc R
C16 C 0.7080(4) 0.3701(2) 0.5925(3) 0.104(3) Uani 1 1 d .
H16A H 0.7598 0.3655 0.6073 0.125 Uiso 1 1 calc R
H16B H 0.6715 0.3755 0.6198 0.125 Uiso 1 1 calc R
C17 C 0.5711(3) 0.15641(17) 0.53472(18) 0.0439(12) Uani 1 1 d .
C18 C 0.6422(3) 0.1643(2) 0.5140(2) 0.0577(14) Uani 1 1 d .
H18 H 0.6633 0.1993 0.5127 0.069 Uiso 1 1 calc R
C19 C 0.6834(3) 0.1206(2) 0.4946(2) 0.0660(16) Uani 1 1 d .
H19 H 0.7328 0.1266 0.4817 0.079 Uiso 1 1 calc R
C20 C 0.6537(3) 0.0696(2) 0.4941(2) 0.0629(16) Uani 1 1 d .
C21 C 0.5835(3) 0.0613(2) 0.5148(2) 0.0627(16) Uani 1 1 d .
H21 H 0.5629 0.0261 0.5157 0.075 Uiso 1 1 calc R
C22 C 0.5413(3) 0.10443(19) 0.5348(2) 0.0548(14) Uani 1 1 d .
H22 H 0.4923 0.0980 0.5484 0.066 Uiso 1 1 calc R
C23 C 0.7001(4) 0.0222(2) 0.4726(3) 0.095(2) Uani 1 1 d .
H23A H 0.7408 0.0121 0.4963 0.142 Uiso 1 1 calc R
H23B H 0.7228 0.0330 0.4411 0.142 Uiso 1 1 calc R
H23C H 0.6661 -0.0085 0.4670 0.142 Uiso 1 1 calc R
C24 C 0.5153(3) 0.3250(2) 0.6181(2) 0.0620(15) Uani 1 1 d .
C25 C 0.5090(4) 0.3781(2) 0.6064(3) 0.085(2) Uani 1 1 d .
H25 H 0.5006 0.3877 0.5726 0.102 Uiso 1 1 calc R
C26 C 0.5144(4) 0.4191(3) 0.6417(3) 0.105(3) Uani 1 1 d .
H26 H 0.5087 0.4552 0.6312 0.127 Uiso 1 1 calc R
C27 C 0.5273(5) 0.4086(3) 0.6899(4) 0.114(3) Uani 1 1 d .
C28 C 0.5336(5) 0.3543(4) 0.7038(3) 0.126(4) Uani 1 1 d .
H28 H 0.5433 0.3460 0.7378 0.151 Uiso 1 1 calc R
C29 C 0.5259(4) 0.3103(3) 0.6685(3) 0.088(2) Uani 1 1 d .
H29 H 0.5280 0.2739 0.6787 0.105 Uiso 1 1 calc R
C30 C 0.5390(6) 0.4493(4) 0.7327(4) 0.176(5) Uani 1 1 d .
H30A H 0.4954 0.4740 0.7334 0.264 Uiso 1 1 calc R
H30B H 0.5861 0.4697 0.7274 0.264 Uiso 1 1 calc R
H30C H 0.5429 0.4302 0.7644 0.264 Uiso 1 1 calc R
C31 C 0.2908(3) 0.24962(17) 0.57726(19) 0.0460(12) Uani 1 1 d .
C32 C 0.2162(3) 0.24937(17) 0.6048(2) 0.0538(14) Uani 1 1 d .
C33 C 0.0963(3) 0.2296(2) 0.6264(2) 0.0737(19) Uani 1 1 d .
H33 H 0.0479 0.2125 0.6276 0.088 Uiso 1 1 calc R
C34 C 0.1189(3) 0.2744(2) 0.6529(2) 0.0708(18) Uani 1 1 d .
H34 H 0.0895 0.2935 0.6764 0.085 Uiso 1 1 calc R
C35 C 0.1556(3) 0.1667(2) 0.5639(3) 0.079(2) Uani 1 1 d .
H35 H 0.2079 0.1623 0.5499 0.095 Uiso 1 1 calc R
C36 C 0.1380(4) 0.1168(2) 0.5922(4) 0.106(3) Uani 1 1 d .
H36A H 0.0862 0.1202 0.6063 0.128 Uiso 1 1 calc R
H36B H 0.1748 0.1135 0.6204 0.128 Uiso 1 1 calc R
C37 C 0.1411(5) 0.0659(3) 0.5614(5) 0.158(5) Uani 1 1 d .
H37A H 0.1254 0.0348 0.5817 0.190 Uiso 1 1 calc R
H37B H 0.1939 0.0597 0.5500 0.190 Uiso 1 1 calc R
C38 C 0.0843(5) 0.0724(4) 0.5144(6) 0.195(8) Uani 1 1 d .
H38A H 0.0309 0.0719 0.5260 0.234 Uiso 1 1 calc R
H38B H 0.0910 0.0414 0.4920 0.234 Uiso 1 1 calc R
C39 C 0.0979(6) 0.1274(4) 0.4828(5) 0.178(6) Uani 1 1 d .
C40 C 0.0997(4) 0.1748(3) 0.5201(3) 0.098(3) Uani 1 1 d .
H40A H 0.1139 0.2078 0.5021 0.118 Uiso 1 1 calc R
H40B H 0.0476 0.1800 0.5332 0.118 Uiso 1 1 calc R
C41 C 0.2388(3) 0.3303(2) 0.6601(2) 0.0673(18) Uani 1 1 d .
H41 H 0.2889 0.3306 0.6426 0.081 Uiso 1 1 calc R
C42 C 0.2555(4) 0.3202(2) 0.7159(2) 0.078(2) Uani 1 1 d .
H42A H 0.2071 0.3204 0.7345 0.094 Uiso 1 1 calc R
H42B H 0.2799 0.2847 0.7204 0.094 Uiso 1 1 calc R
C43 C 0.3087(4) 0.3642(3) 0.7357(3) 0.108(3) Uani 1 1 d .
H43A H 0.3587 0.3619 0.7190 0.130 Uiso 1 1 calc R
H43B H 0.3176 0.3593 0.7718 0.130 Uiso 1 1 calc R
C44 C 0.2721(5) 0.4201(3) 0.7257(3) 0.122(4) Uani 1 1 d .
H44A H 0.2252 0.4236 0.7456 0.147 Uiso 1 1 calc R
H44B H 0.3083 0.4484 0.7369 0.147 Uiso 1 1 calc R
C45 C 0.2527(5) 0.4286(2) 0.6729(3) 0.113(3) Uani 1 1 d .
H45A H 0.3004 0.4298 0.6535 0.135 Uiso 1 1 calc R
H45B H 0.2268 0.4637 0.6690 0.135 Uiso 1 1 calc R
C46 C 0.2011(4) 0.3851(2) 0.6519(3) 0.081(2) Uani 1 1 d .
H46A H 0.1922 0.3912 0.6159 0.097 Uiso 1 1 calc R
H46B H 0.1511 0.3861 0.6686 0.097 Uiso 1 1 calc R
C47 C 0.3333(3) 0.16786(18) 0.61795(19) 0.0502(14) Uani 1 1 d .
C48 C 0.3417(3) 0.11268(18) 0.6067(2) 0.0595(15) Uani 1 1 d .
H48 H 0.3465 0.1015 0.5731 0.071 Uiso 1 1 calc R
C49 C 0.3427(4) 0.0751(2) 0.6445(2) 0.0763(19) Uani 1 1 d .
H49 H 0.3482 0.0383 0.6361 0.092 Uiso 1 1 calc R
C50 C 0.3360(4) 0.0892(2) 0.6950(3) 0.0737(19) Uani 1 1 d .
C51 C 0.3297(4) 0.1430(2) 0.7057(2) 0.085(2) Uani 1 1 d .
H51 H 0.3254 0.1540 0.7393 0.101 Uiso 1 1 calc R
C52 C 0.3295(3) 0.1819(2) 0.6678(2) 0.0666(17) Uani 1 1 d .
H52 H 0.3266 0.2187 0.6766 0.080 Uiso 1 1 calc R
C53 C 0.3399(5) 0.0464(3) 0.7363(3) 0.111(3) Uani 1 1 d .
H53A H 0.2881 0.0342 0.7439 0.167 Uiso 1 1 calc R
H53B H 0.3637 0.0618 0.7663 0.167 Uiso 1 1 calc R
H53C H 0.3704 0.0159 0.7250 0.167 Uiso 1 1 calc R
C54 C 0.2604(3) 0.33262(19) 0.5358(2) 0.0532(14) Uani 1 1 d .
C55 C 0.1888(4) 0.3226(2) 0.5151(3) 0.087(2) Uani 1 1 d .
H55 H 0.1699 0.2870 0.5137 0.104 Uiso 1 1 calc R
C56 C 0.1444(5) 0.3643(3) 0.4962(3) 0.115(3) Uani 1 1 d .
H56 H 0.0969 0.3559 0.4804 0.138 Uiso 1 1 calc R
C57 C 0.1661(4) 0.4172(3) 0.4995(4) 0.111(3) Uani 1 1 d .
C58 C 0.2372(4) 0.4274(2) 0.5173(3) 0.083(2) Uani 1 1 d .
H58 H 0.2553 0.4632 0.5179 0.100 Uiso 1 1 calc R
C59 C 0.2852(3) 0.3862(2) 0.5351(2) 0.0629(16) Uani 1 1 d .
H59 H 0.3353 0.3947 0.5468 0.076 Uiso 1 1 calc R
C60 C 0.1150(6) 0.4643(3) 0.4801(5) 0.193(6) Uani 1 1 d .
H60A H 0.1440 0.4979 0.4821 0.289 Uiso 1 1 calc R
H60B H 0.0694 0.4672 0.5007 0.289 Uiso 1 1 calc R
H60C H 0.0995 0.4575 0.4455 0.289 Uiso 1 1 calc R
C61 C 0.4182(3) 0.25347(16) 0.43096(17) 0.0408(11) Uani 1 1 d .
C62 C 0.4193(3) 0.25521(18) 0.37381(19) 0.0489(13) Uani 1 1 d .
C63 C 0.4432(3) 0.2363(2) 0.2956(2) 0.0599(15) Uani 1 1 d .
H63 H 0.4635 0.2194 0.2671 0.072 Uiso 1 1 calc R
C64 C 0.3972(3) 0.2793(2) 0.2957(2) 0.0599(15) Uani 1 1 d .
H64 H 0.3780 0.2977 0.2672 0.072 Uiso 1 1 calc R
C65 C 0.5075(3) 0.17651(19) 0.3599(2) 0.0562(14) Uani 1 1 d .
H65 H 0.5095 0.1746 0.3970 0.067 Uiso 1 1 calc R
C66 C 0.4778(4) 0.1208(2) 0.3388(2) 0.0685(18) Uani 1 1 d .
H66A H 0.4257 0.1135 0.3510 0.082 Uiso 1 1 calc R
H66B H 0.4754 0.1219 0.3020 0.082 Uiso 1 1 calc R
C67 C 0.5325(4) 0.0766(2) 0.3560(3) 0.091(2) Uani 1 1 d .
H67A H 0.5145 0.0417 0.3427 0.109 Uiso 1 1 calc R
H67B H 0.5324 0.0745 0.3928 0.109 Uiso 1 1 calc R
C68 C 0.6139(4) 0.0872(2) 0.3385(3) 0.088(2) Uani 1 1 d .
H68A H 0.6480 0.0583 0.3509 0.105 Uiso 1 1 calc R
H68B H 0.6145 0.0865 0.3017 0.105 Uiso 1 1 calc R
C69 C 0.6437(4) 0.1404(2) 0.3567(3) 0.083(2) Uani 1 1 d .
H69A H 0.6950 0.1470 0.3429 0.100 Uiso 1 1 calc R
H69B H 0.6487 0.1398 0.3934 0.100 Uiso 1 1 calc R
C70 C 0.5892(3) 0.1860(2) 0.3407(2) 0.0618(15) Uani 1 1 d .
H70A H 0.5877 0.1885 0.3040 0.074 Uiso 1 1 calc R
H70B H 0.6089 0.2205 0.3540 0.074 Uiso 1 1 calc R
C71 C 0.3353(3) 0.3382(2) 0.3604(2) 0.0609(15) Uani 1 1 d .
H71 H 0.3341 0.3387 0.3976 0.073 Uiso 1 1 calc R
C72 C 0.2540(3) 0.3321(2) 0.3405(3) 0.0798(19) Uani 1 1 d .
H72A H 0.2310 0.2988 0.3536 0.096 Uiso 1 1 calc R
H72B H 0.2541 0.3297 0.3037 0.096 Uiso 1 1 calc R
C73 C 0.2060(4) 0.3818(3) 0.3571(4) 0.114(3) Uani 1 1 d .
H73A H 0.1536 0.3786 0.3428 0.137 Uiso 1 1 calc R
H73B H 0.2018 0.3813 0.3937 0.137 Uiso 1 1 calc R
C74 C 0.2388(5) 0.4338(3) 0.3417(4) 0.124(3) Uani 1 1 d .
C75 C 0.3199(4) 0.4384(3) 0.3601(3) 0.099(2) Uani 1 1 d .
H75A H 0.3205 0.4396 0.3969 0.119 Uiso 1 1 calc R
H75B H 0.3419 0.4724 0.3479 0.119 Uiso 1 1 calc R
C76 C 0.3717(4) 0.3902(2) 0.3426(2) 0.0742(18) Uani 1 1 d .
H76A H 0.3751 0.3901 0.3059 0.089 Uiso 1 1 calc R
H76B H 0.4240 0.3939 0.3568 0.089 Uiso 1 1 calc R
C77 C 0.3471(3) 0.1694(2) 0.42955(18) 0.0507(13) Uani 1 1 d .
C78 C 0.3609(3) 0.1147(2) 0.4417(2) 0.0593(15) Uani 1 1 d .
H78 H 0.4014 0.1054 0.4640 0.071 Uiso 1 1 calc R
C79 C 0.3149(4) 0.0749(2) 0.4209(2) 0.0692(17) Uani 1 1 d .
H79 H 0.3236 0.0388 0.4306 0.083 Uiso 1 1 calc R
C80 C 0.2588(4) 0.0855(2) 0.3879(3) 0.081(2) Uani 1 1 d .
C81 C 0.2426(3) 0.1377(2) 0.3764(2) 0.0758(18) Uani 1 1 d .
H81 H 0.2013 0.1457 0.3543 0.091 Uiso 1 1 calc R
C82 C 0.2867(3) 0.1804(2) 0.3973(2) 0.0641(16) Uani 1 1 d .
H82 H 0.2747 0.2165 0.3890 0.077 Uiso 1 1 calc R
C83 C 0.2070(5) 0.0402(3) 0.3647(3) 0.122(3) Uani 1 1 d .
H83A H 0.2384 0.0161 0.3447 0.183 Uiso 1 1 calc R
H83B H 0.1671 0.0563 0.3435 0.183 Uiso 1 1 calc R
H83C H 0.1831 0.0197 0.3914 0.183 Uiso 1 1 calc R
C84 C 0.4873(3) 0.33792(19) 0.43784(18) 0.0462(12) Uani 1 1 d .
C85 C 0.5482(3) 0.3300(2) 0.4042(2) 0.0550(14) Uani 1 1 d .
H85 H 0.5593 0.2952 0.3922 0.066 Uiso 1 1 calc R
C86 C 0.5909(3) 0.3733(2) 0.3892(2) 0.0655(17) Uani 1 1 d .
H86 H 0.6304 0.3674 0.3660 0.079 Uiso 1 1 calc R
C87 C 0.5790(3) 0.4251(2) 0.4064(2) 0.0700(17) Uani 1 1 d .
C88 C 0.5210(3) 0.4321(2) 0.4393(2) 0.0641(16) Uani 1 1 d .
H88 H 0.5114 0.4671 0.4517 0.077 Uiso 1 1 calc R
C89 C 0.4747(3) 0.38934(19) 0.4557(2) 0.0562(14) Uani 1 1 d .
H89 H 0.4352 0.3957 0.4788 0.067 Uiso 1 1 calc R
C90 C 0.6299(4) 0.4720(2) 0.3895(3) 0.096(2) Uani 1 1 d .
H90A H 0.6169 0.5043 0.4082 0.144 Uiso 1 1 calc R
H90B H 0.6214 0.4784 0.3539 0.144 Uiso 1 1 calc R
H90C H 0.6838 0.4629 0.3956 0.144 Uiso 1 1 calc R
O1 O 0.8391(3) 0.1349(3) 0.70973(19) 0.127(2) Uani 1 1 d .
O2 O 0.9468(4) 0.1670(4) 0.6706(3) 0.195(4) Uani 1 1 d .
C91 C 0.9006(5) 0.1312(4) 0.6899(3) 0.110(3) Uani 1 1 d .
C92 C 0.9173(7) 0.0691(3) 0.6889(5) 0.180(5) Uani 1 1 d .
H92A H 0.8706 0.0494 0.6970 0.270 Uiso 1 1 calc R
H92B H 0.9576 0.0606 0.7133 0.270 Uiso 1 1 calc R
H92C H 0.9340 0.0588 0.6556 0.270 Uiso 1 1 calc R
Cl1 Cl 0.14206(18) 0.19205(10) 0.76624(10) 0.1387(9) Uani 1 1 d DU
Cl2 Cl 0.1207(2) 0.07845(11) 0.74922(14) 0.1774(12) Uani 1 1 d DU
C93 C 0.0823(5) 0.1418(2) 0.7461(5) 0.171(4) Uani 1 1 d DU
H93A H 0.0669 0.1492 0.7112 0.205 Uiso 1 1 calc R
H93B H 0.0355 0.1426 0.7663 0.205 Uiso 1 1 calc R
Cl3 Cl 0.8685(2) 0.07447(14) 0.54783(16) 0.1963(14) Uani 1 1 d DU
Cl4 Cl 0.8773(2) 0.18234(15) 0.51364(18) 0.2065(15) Uani 1 1 d DU
C94 C 0.8657(7) 0.1413(3) 0.5641(3) 0.189(4) Uani 1 1 d DU
H94A H 0.8161 0.1493 0.5796 0.226 Uiso 1 1 calc R
H94B H 0.9067 0.1487 0.5890 0.226 Uiso 1 1 calc R
Cl5 Cl 0.9877(4) 0.0581(3) 0.3772(3) 0.397(4) Uani 1 1 d DU
Cl6 Cl 0.8382(4) 0.0797(3) 0.3723(3) 0.353(3) Uani 1 1 d DU
C95 C 0.9214(7) 0.1032(7) 0.4009(8) 0.370(8) Uani 1 1 d DU
H95A H 0.9188 0.1010 0.4376 0.444 Uiso 1 1 calc R
H95B H 0.9329 0.1406 0.3911 0.444 Uiso 1 1 calc R
Cl7 Cl 0.9600(3) 0.3036(2) 0.5291(2) 0.285(2) Uani 1 1 d DU
Cl8 Cl 0.9690(3) 0.4138(2) 0.5576(2) 0.286(2) Uani 1 1 d DU
C96 C 0.9819(9) 0.3479(3) 0.5761(4) 0.247(5) Uani 1 1 d DU
H96A H 1.0358 0.3426 0.5868 0.296 Uiso 1 1 calc R
H96B H 0.9490 0.3404 0.6049 0.296 Uiso 1 1 calc R

loop_
_atom_site_aniso_label
_atom_site_aniso_U_11
_atom_site_aniso_U_22
_atom_site_aniso_U_33
_atom_site_aniso_U_23
_atom_site_aniso_U_13
_atom_site_aniso_U_12
Cu1 0.0489(4) 0.0324(3) 0.0433(4) 0.0017(3) 0.0070(3) 0.0048(3)
Cu2 0.0527(4) 0.0316(3) 0.0465(4) 0.0012(3) 0.0062(3) 0.0039(3)
N1 0.047(2) 0.038(2) 0.047(2) -0.0062(19) -0.0011(19) 0.0061(19)
N2 0.059(3) 0.040(2) 0.056(3) -0.008(2) -0.008(2) 0.014(2)
N3 0.052(3) 0.045(3) 0.050(3) -0.006(2) -0.008(2) 0.005(2)
N4 0.059(3) 0.041(3) 0.071(3) -0.010(2) -0.012(2) 0.010(2)
N5 0.049(2) 0.034(2) 0.053(3) 0.0007(19) 0.018(2) 0.0064(18)
N6 0.054(3) 0.037(2) 0.059(3) 0.011(2) 0.012(2) 0.0112(19)
N7 0.057(3) 0.045(3) 0.087(4) 0.004(2) 0.029(3) 0.017(2)
N8 0.060(3) 0.037(2) 0.075(3) 0.000(2) 0.025(3) 0.008(2)
N9 0.047(2) 0.038(2) 0.045(2) 0.0039(19) 0.0048(19) -0.0059(18)
N10 0.046(2) 0.038(2) 0.047(2) 0.0049(19) 0.0006(19) -0.0024(18)
N11 0.055(3) 0.041(2) 0.041(2) 0.0035(19) 0.011(2) -0.004(2)
N12 0.058(3) 0.043(2) 0.046(3) 0.006(2) 0.000(2) -0.001(2)
C1 0.054(3) 0.041(3) 0.047(3) -0.004(2) -0.001(2) 0.005(2)
C2 0.058(3) 0.045(3) 0.059(3) -0.013(3) -0.007(3) 0.014(3)
C3 0.069(4) 0.062(4) 0.056(4) -0.005(3) -0.014(3) 0.014(3)
C4 0.059(4) 0.062(4) 0.087(5) -0.017(4) -0.015(3) -0.001(3)
C5 0.070(4) 0.053(3) 0.056(4) -0.006(3) -0.007(3) 0.007(3)
C6 0.112(5) 0.064(4) 0.059(4) 0.000(3) -0.003(4) 0.006(4)
C7 0.131(7) 0.102(6) 0.069(5) 0.011(4) 0.011(5) 0.014(5)
C8 0.126(7) 0.125(7) 0.075(5) 0.040(5) -0.011(5) -0.024(6)
C9 0.103(5) 0.074(5) 0.085(5) 0.006(4) -0.020(4) 0.009(4)
C10 0.073(4) 0.054(4) 0.075(4) 0.011(3) -0.013(3) 0.007(3)
C11 0.066(4) 0.050(4) 0.082(4) 0.001(3) -0.009(3) 0.003(3)
C12 0.081(5) 0.060(4) 0.108(6) -0.001(4) -0.003(4) -0.016(3)
C13 0.134(7) 0.067(5) 0.138(8) 0.035(5) 0.003(6) -0.021(5)
C14 0.180(10) 0.059(5) 0.187(11) 0.031(6) -0.005(9) -0.016(6)
C15 0.162(9) 0.047(5) 0.204(12) 0.001(6) -0.029(9) -0.013(5)
C16 0.094(5) 0.051(4) 0.166(8) -0.027(5) -0.020(5) -0.002(4)
C17 0.049(3) 0.033(3) 0.050(3) -0.005(2) -0.005(2) 0.010(2)
C18 0.066(4) 0.039(3) 0.068(4) -0.003(3) 0.007(3) 0.003(3)
C19 0.071(4) 0.062(4) 0.066(4) 0.000(3) 0.018(3) 0.017(3)
C20 0.072(4) 0.051(4) 0.066(4) -0.017(3) 0.011(3) 0.017(3)
C21 0.080(4) 0.036(3) 0.072(4) -0.014(3) -0.012(3) 0.011(3)
C22 0.051(3) 0.049(3) 0.065(4) -0.006(3) -0.004(3) 0.009(3)
C23 0.127(6) 0.061(4) 0.098(6) -0.016(4) 0.020(5) 0.031(4)
C24 0.067(4) 0.062(4) 0.057(4) -0.021(3) -0.014(3) 0.020(3)
C25 0.110(6) 0.050(4) 0.093(5) -0.028(4) -0.032(4) 0.029(4)
C26 0.113(6) 0.069(5) 0.133(8) -0.047(5) -0.028(6) 0.030(4)
C27 0.135(8) 0.071(6) 0.135(9) -0.048(6) -0.022(6) 0.041(5)
C28 0.110(6) 0.196(11) 0.071(5) -0.054(6) -0.014(5) 0.036(7)
C29 0.091(5) 0.089(5) 0.082(5) -0.045(4) -0.005(4) 0.030(4)
C30 0.188(11) 0.150(9) 0.190(12) -0.121(9) -0.032(9) 0.041(8)
C31 0.049(3) 0.035(3) 0.054(3) 0.004(2) 0.011(2) 0.006(2)
C32 0.054(3) 0.034(3) 0.075(4) 0.011(3) 0.019(3) 0.005(2)
C33 0.056(4) 0.064(4) 0.102(5) 0.011(4) 0.031(4) 0.008(3)
C34 0.075(4) 0.060(4) 0.078(4) 0.000(3) 0.034(4) 0.016(3)
C35 0.052(4) 0.058(4) 0.128(6) -0.032(4) 0.029(4) -0.004(3)
C36 0.095(5) 0.045(4) 0.180(9) -0.001(5) 0.024(6) -0.001(4)
C37 0.110(8) 0.065(6) 0.301(17) -0.056(8) 0.046(9) -0.008(5)
C38 0.102(8) 0.133(10) 0.35(2) -0.146(12) 0.047(11) -0.021(7)
C39 0.170(10) 0.153(10) 0.213(13) -0.111(10) 0.076(10) -0.064(8)
C40 0.085(5) 0.073(5) 0.138(7) -0.033(5) 0.010(5) -0.015(4)
C41 0.076(4) 0.045(3) 0.082(4) -0.012(3) 0.036(4) 0.004(3)
C42 0.113(5) 0.053(4) 0.070(4) -0.015(3) 0.031(4) 0.014(4)
C43 0.116(6) 0.112(7) 0.097(6) -0.035(5) 0.024(5) -0.022(5)
C44 0.171(9) 0.054(5) 0.144(9) -0.028(5) 0.082(7) -0.022(5)
C45 0.135(7) 0.045(4) 0.160(9) -0.007(5) 0.079(7) -0.007(4)
C46 0.109(5) 0.034(3) 0.100(5) 0.012(3) 0.044(4) 0.012(3)
C47 0.064(3) 0.032(3) 0.055(3) 0.006(2) 0.023(3) 0.009(2)
C48 0.085(4) 0.030(3) 0.064(4) 0.000(3) 0.016(3) 0.006(3)
C49 0.107(5) 0.038(3) 0.085(5) 0.005(3) 0.010(4) 0.005(3)
C50 0.088(5) 0.050(4) 0.084(5) 0.023(3) 0.027(4) 0.009(3)
C51 0.125(6) 0.068(4) 0.062(4) 0.019(3) 0.042(4) 0.036(4)
C52 0.089(4) 0.045(3) 0.066(4) 0.006(3) 0.028(3) 0.019(3)
C53 0.152(8) 0.081(5) 0.102(6) 0.042(5) 0.026(6) 0.004(5)
C54 0.052(3) 0.037(3) 0.071(4) 0.011(3) 0.011(3) 0.005(2)
C55 0.093(5) 0.036(3) 0.131(7) 0.007(4) -0.024(5) 0.005(3)
C56 0.109(6) 0.067(5) 0.165(9) 0.012(5) -0.075(6) 0.010(4)
C57 0.096(6) 0.057(5) 0.178(9) 0.020(5) -0.042(6) 0.015(4)
C58 0.089(5) 0.045(4) 0.115(6) 0.024(4) -0.006(4) 0.012(3)
C59 0.066(4) 0.041(3) 0.082(4) 0.014(3) 0.011(3) 0.004(3)
C60 0.182(10) 0.061(6) 0.331(18) 0.039(8) -0.133(11) 0.020(6)
C61 0.047(3) 0.035(3) 0.040(3) 0.004(2) 0.003(2) -0.001(2)
C62 0.056(3) 0.045(3) 0.045(3) 0.002(3) 0.001(3) -0.010(2)
C63 0.071(4) 0.058(4) 0.051(3) 0.000(3) 0.009(3) -0.013(3)
C64 0.069(4) 0.061(4) 0.050(3) 0.015(3) -0.004(3) -0.006(3)
C65 0.069(4) 0.045(3) 0.055(3) 0.006(3) 0.011(3) 0.003(3)
C66 0.098(5) 0.044(3) 0.064(4) -0.007(3) 0.021(3) -0.022(3)
C67 0.129(6) 0.036(3) 0.110(6) 0.007(4) 0.037(5) -0.003(4)
C68 0.103(5) 0.058(4) 0.103(6) 0.002(4) 0.024(5) 0.023(4)
C69 0.080(5) 0.081(5) 0.089(5) 0.015(4) 0.012(4) 0.016(4)
C70 0.069(4) 0.051(3) 0.065(4) 0.000(3) 0.013(3) -0.001(3)
C71 0.069(4) 0.051(3) 0.062(4) 0.006(3) -0.011(3) 0.008(3)
C72 0.079(5) 0.066(4) 0.094(5) 0.002(4) -0.020(4) 0.010(3)
C73 0.089(6) 0.117(7) 0.135(8) -0.006(6) -0.034(5) 0.032(5)
C74 0.146(8) 0.060(5) 0.163(9) 0.012(5) -0.060(7) 0.029(5)
C75 0.129(7) 0.065(5) 0.103(6) 0.010(4) -0.022(5) 0.025(4)
C76 0.101(5) 0.051(4) 0.070(4) 0.012(3) -0.013(4) 0.001(3)
C77 0.057(3) 0.056(3) 0.040(3) 0.010(2) 0.007(3) -0.008(3)
C78 0.075(4) 0.049(3) 0.053(3) 0.010(3) -0.002(3) -0.015(3)
C79 0.097(5) 0.051(4) 0.060(4) 0.004(3) 0.006(4) -0.015(3)
C80 0.104(5) 0.064(5) 0.075(5) 0.003(4) 0.005(4) -0.042(4)
C81 0.071(4) 0.080(5) 0.076(5) 0.007(4) -0.020(3) -0.018(4)
C82 0.060(4) 0.063(4) 0.070(4) 0.014(3) -0.012(3) -0.013(3)
C83 0.145(7) 0.101(6) 0.121(7) -0.020(5) -0.005(6) -0.064(6)
C84 0.049(3) 0.045(3) 0.045(3) 0.000(2) 0.001(2) -0.007(2)
C85 0.061(3) 0.046(3) 0.059(3) -0.003(3) 0.008(3) -0.011(3)
C86 0.073(4) 0.052(4) 0.072(4) 0.006(3) 0.024(3) -0.011(3)
C87 0.079(4) 0.059(4) 0.072(4) 0.018(3) 0.002(4) -0.022(3)
C88 0.089(4) 0.038(3) 0.065(4) 0.004(3) -0.004(3) -0.007(3)
C89 0.065(4) 0.044(3) 0.060(3) -0.003(3) 0.000(3) -0.005(3)
C90 0.103(5) 0.065(4) 0.121(6) 0.026(4) 0.011(5) -0.038(4)
O1 0.092(4) 0.223(7) 0.066(3) -0.002(4) -0.024(3) 0.000(4)
O2 0.129(6) 0.288(10) 0.171(8) -0.068(7) 0.041(5) -0.075(6)
C91 0.090(6) 0.135(8) 0.104(7) -0.021(6) -0.017(5) 0.020(6)
C92 0.217(12) 0.101(7) 0.220(14) -0.050(8) -0.053(10) 0.015(7)
Cl1 0.177(2) 0.1156(17) 0.1247(19) 0.0029(14) 0.0311(18) -0.0061(16)
Cl2 0.223(3) 0.122(2) 0.188(3) 0.006(2) 0.024(3) 0.010(2)
C93 0.187(7) 0.144(7) 0.181(7) 0.015(6) -0.010(6) 0.012(6)
Cl3 0.195(3) 0.170(2) 0.223(3) 0.015(2) -0.008(3) 0.008(2)
Cl4 0.181(3) 0.179(3) 0.260(4) 0.016(3) 0.010(3) -0.011(2)
C94 0.193(7) 0.187(5) 0.187(7) -0.011(5) 0.012(6) 0.019(6)
Cl5 0.361(5) 0.425(6) 0.404(6) -0.029(5) 0.009(5) 0.015(4)
Cl6 0.338(4) 0.383(5) 0.340(5) 0.070(4) 0.024(4) 0.008(4)
C95 0.372(9) 0.363(10) 0.375(11) -0.017(8) 0.004(7) -0.003(7)
Cl7 0.246(4) 0.286(4) 0.323(5) -0.049(4) 0.008(4) -0.006(3)
Cl8 0.300(4) 0.252(4) 0.306(5) 0.022(4) 0.003(4) 0.040(4)
C96 0.247(8) 0.233(6) 0.260(8) -0.005(6) -0.009(7) 0.020(7)

loop_
_atom_type_symbol
_atom_type_description
_atom_type_scat_dispersion_real
_atom_type_scat_dispersion_imag
_atom_type_scat_source
C C 0.0033 0.0016 'International Tables Vol C Tables 4.2.6.8 and 6.1.1.4'
H H 0.0000 0.0000 'International Tables Vol C Tables 4.2.6.8 and 6.1.1.4'
N N 0.0061 0.0033 'International Tables Vol C Tables 4.2.6.8 and 6.1.1.4'
O O 0.0106 0.0060 'International Tables Vol C Tables 4.2.6.8 and 6.1.1.4'
Cu Cu 0.3201 1.2651 'International Tables Vol C Tables 4.2.6.8 and 6.1.1.4'
Cl Cl 0.1484 0.1585 'International Tables Vol C Tables 4.2.6.8 and 6.1.1.4'

loop_
_geom_angle_atom_site_label_1
_geom_angle_atom_site_label_2
_geom_angle_atom_site_label_3
_geom_angle
N9 Cu1 N5 124.00(17)
N9 Cu1 N1 119.33(16)
N5 Cu1 N1 115.09(18)
N9 Cu1 Cu2 85.91(11)
N5 Cu1 Cu2 85.35(11)
N1 Cu1 Cu2 86.20(11)
N2 Cu2 N10 120.41(17)
N2 Cu2 N6 120.21(18)
N10 Cu2 N6 117.85(18)
N2 Cu2 Cu1 85.86(12)
N10 Cu2 Cu1 86.83(11)
N6 Cu2 Cu1 84.94(11)
C1 N1 C17 123.2(4)
C1 N1 Cu1 120.1(3)
C17 N1 Cu1 116.3(3)
C1 N2 C24 122.7(5)
C1 N2 Cu2 120.1(3)
C24 N2 Cu2 117.1(3)
C2 N3 C3 110.5(5)
C2 N3 C5 126.3(5)
C3 N3 C5 123.3(5)
C2 N4 C4 107.9(5)
C2 N4 C11 128.1(5)
C4 N4 C11 124.0(5)
C31 N5 C47 122.3(4)
C31 N5 Cu1 117.3(3)
C47 N5 Cu1 119.8(3)
C31 N6 C54 123.6(4)
C31 N6 Cu2 117.7(3)
C54 N6 Cu2 118.5(3)
C32 N7 C33 109.6(5)
C32 N7 C35 127.4(4)
C33 N7 C35 122.9(5)
C32 N8 C34 110.3(5)
C32 N8 C41 125.7(4)
C34 N8 C41 123.9(5)
C61 N9 C77 123.5(4)
C61 N9 Cu1 119.8(3)
C77 N9 Cu1 116.5(3)
C61 N10 C84 123.9(4)
C61 N10 Cu2 118.4(3)
C84 N10 Cu2 117.4(3)
C62 N11 C63 108.0(4)
C62 N11 C65 128.0(4)
C63 N11 C65 123.8(4)
C62 N12 C64 107.9(4)
C62 N12 C71 127.7(4)
C64 N12 C71 124.4(5)
N1 C1 N2 118.4(5)
N1 C1 C2 121.4(4)
N2 C1 C2 120.2(5)
N3 C2 N4 106.7(5)
N3 C2 C1 127.9(5)
N4 C2 C1 125.2(5)
N3 C3 C4 107.6(5)
N3 C3 H3 126.2
C4 C3 H3 126.2
C3 C4 N4 107.3(5)
C3 C4 H4 126.3
N4 C4 H4 126.3
N3 C5 C10 110.9(4)
N3 C5 C6 109.8(5)
C10 C5 C6 111.3(5)
N3 C5 H5 108.2
C10 C5 H5 108.2
C6 C5 H5 108.2
C7 C6 C5 108.9(5)
C7 C6 H6A 109.9
C5 C6 H6A 109.9
C7 C6 H6B 109.9
C5 C6 H6B 109.9
H6A C6 H6B 108.3
C8 C7 C6 112.1(6)
C8 C7 H7A 109.2
C6 C7 H7A 109.2
C8 C7 H7B 109.2
C6 C7 H7B 109.2
H7A C7 H7B 107.9
C7 C8 C9 112.1(6)
C7 C8 H8A 109.2
C9 C8 H8A 109.2
C7 C8 H8B 109.2
C9 C8 H8B 109.2
H8A C8 H8B 107.9
C10 C9 C8 112.7(6)
C10 C9 H9A 109.0
C8 C9 H9A 109.0
C10 C9 H9B 109.0
C8 C9 H9B 109.0
H9A C9 H9B 107.8
C9 C10 C5 108.9(5)
C9 C10 H10A 109.9
C5 C10 H10A 109.9
C9 C10 H10B 109.9
C5 C10 H10B 109.9
H10A C10 H10B 108.3
N4 C11 C16 109.5(6)
N4 C11 C12 109.8(5)
C16 C11 C12 111.8(6)
N4 C11 H11 108.5
C16 C11 H11 108.5
C12 C11 H11 108.5
C13 C12 C11 108.5(6)
C13 C12 H12A 110.0
C11 C12 H12A 110.0
C13 C12 H12B 110.0
C11 C12 H12B 110.0
H12A C12 H12B 108.4
C14 C13 C12 110.1(8)
C14 C13 H13A 109.6
C12 C13 H13A 109.6
C14 C13 H13B 109.6
C12 C13 H13B 109.6
H13A C13 H13B 108.1
C13 C14 C15 111.7(8)
C13 C14 H14A 109.3
C15 C14 H14A 109.3
C13 C14 H14B 109.3
C15 C14 H14B 109.3
H14A C14 H14B 107.9
C14 C15 C16 108.9(7)
C14 C15 H15A 109.9
C16 C15 H15A 109.9
C14 C15 H15B 109.9
C16 C15 H15B 109.9
H15A C15 H15B 108.3
C11 C16 C15 108.6(8)
C11 C16 H16A 110.0
C15 C16 H16A 110.0
C11 C16 H16B 110.0
C15 C16 H16B 110.0
H16A C16 H16B 108.4
C18 C17 C22 118.0(4)
C18 C17 N1 123.8(4)
C22 C17 N1 117.9(4)
C17 C18 C19 120.4(5)
C17 C18 H18 119.8
C19 C18 H18 119.8
C20 C19 C18 121.7(5)
C20 C19 H19 119.1
C18 C19 H19 119.1
C21 C20 C19 118.3(5)
C21 C20 C23 120.9(6)
C19 C20 C23 120.7(6)
C20 C21 C22 121.0(5)
C20 C21 H21 119.5
C22 C21 H21 119.5
C17 C22 C21 120.5(5)
C17 C22 H22 119.7
C21 C22 H22 119.7
C20 C23 H23A 109.5
C20 C23 H23B 109.5
H23A C23 H23B 109.5
C20 C23 H23C 109.5
H23A C23 H23C 109.5
H23B C23 H23C 109.5
C25 C24 C29 118.8(6)
C25 C24 N2 119.6(6)
C29 C24 N2 121.5(6)
C24 C25 C26 123.3(8)
C24 C25 H25 118.4
C26 C25 H25 118.4
C27 C26 C25 121.6(8)
C27 C26 H26 119.2
C25 C26 H26 119.2
C26 C27 C28 117.1(8)
C26 C27 C30 127.6(9)
C28 C27 C30 115.3(10)
C27 C28 C29 123.2(9)
C27 C28 H28 118.4
C29 C28 H28 118.4
C24 C29 C28 116.0(7)
C24 C29 H29 122.0
C28 C29 H29 122.0
C27 C30 H30A 109.5
C27 C30 H30B 109.5
H30A C30 H30B 109.5
C27 C30 H30C 109.5
H30A C30 H30C 109.5
H30B C30 H30C 109.5
N6 C31 N5 120.6(4)
N6 C31 C32 120.3(4)
N5 C31 C32 119.1(4)
N7 C32 N8 106.5(4)
N7 C32 C31 126.2(5)
N8 C32 C31 127.2(5)
C34 C33 N7 106.9(5)
C34 C33 H33 126.5
N7 C33 H33 126.5
N8 C34 C33 106.6(5)
N8 C34 H34 126.7
C33 C34 H34 126.7
C36 C35 N7 110.8(6)
C36 C35 C40 111.5(6)
N7 C35 C40 111.8(5)
C36 C35 H35 107.5
N7 C35 H35 107.5
C40 C35 H35 107.5
C35 C36 C37 114.1(8)
C35 C36 H36A 108.7
C37 C36 H36A 108.7
C35 C36 H36B 108.7
C37 C36 H36B 108.7
H36A C36 H36B 107.6
C36 C37 C38 108.6(8)
C36 C37 H37A 110.0
C38 C37 H37A 110.0
C36 C37 H37B 110.0
C38 C37 H37B 110.0
H37A C37 H37B 108.3
C37 C38 C39 113.6(9)
C37 C38 H38A 108.8
C39 C38 H38A 108.8
C37 C38 H38B 108.8
C39 C38 H38B 108.8
H38A C38 H38B 107.7
C40 C39 C38 107.9(10)
C35 C40 C39 113.7(8)
C35 C40 H40A 108.8
C39 C40 H40A 108.8
C35 C40 H40B 108.8
C39 C40 H40B 108.8
H40A C40 H40B 107.7
N8 C41 C46 112.0(6)
N8 C41 C42 110.5(5)
C46 C41 C42 111.0(5)
N8 C41 H41 107.7
C46 C41 H41 107.7
C42 C41 H41 107.7
C43 C42 C41 109.0(6)
C43 C42 H42A 109.9
C41 C42 H42A 109.9
C43 C42 H42B 109.9
C41 C42 H42B 109.9
H42A C42 H42B 108.3
C42 C43 C44 109.8(7)
C42 C43 H43A 109.7
C44 C43 H43A 109.7
C42 C43 H43B 109.7
C44 C43 H43B 109.7
H43A C43 H43B 108.2
C45 C44 C43 112.5(7)
C45 C44 H44A 109.1
C43 C44 H44A 109.1
C45 C44 H44B 109.1
C43 C44 H44B 109.1
H44A C44 H44B 107.8
C44 C45 C46 112.5(6)
C44 C45 H45A 109.1
C46 C45 H45A 109.1
C44 C45 H45B 109.1
C46 C45 H45B 109.1
H45A C45 H45B 107.8
C45 C46 C41 109.6(6)
C45 C46 H46A 109.8
C41 C46 H46A 109.8
C45 C46 H46B 109.8
C41 C46 H46B 109.8
H46A C46 H46B 108.2
C52 C47 C48 117.3(5)
C52 C47 N5 124.2(4)
C48 C47 N5 118.3(5)
C49 C48 C47 120.1(5)
C49 C48 H48 119.9
C47 C48 H48 119.9
C48 C49 C50 122.5(5)
C48 C49 H49 118.7
C50 C49 H49 118.7
C51 C50 C49 116.9(5)
C51 C50 C53 121.9(7)
C49 C50 C53 121.1(6)
C50 C51 C52 121.4(6)
C50 C51 H51 119.3
C52 C51 H51 119.3
C47 C52 C51 121.6(5)
C47 C52 H52 119.2
C51 C52 H52 119.2
C50 C53 H53A 109.5
C50 C53 H53B 109.5
H53A C53 H53B 109.5
C50 C53 H53C 109.5
H53A C53 H53C 109.5
H53B C53 H53C 109.5
C55 C54 C59 116.3(5)
C55 C54 N6 124.2(5)
C59 C54 N6 119.1(5)
C54 C55 C56 120.6(6)
C54 C55 H55 119.7
C56 C55 H55 119.7
C57 C56 C55 122.9(7)
C57 C56 H56 118.6
C55 C56 H56 118.6
C58 C57 C56 117.0(7)
C58 C57 C60 119.8(7)
C56 C57 C60 123.1(8)
C57 C58 C59 121.7(6)
C57 C58 H58 119.1
C59 C58 H58 119.1
C58 C59 C54 121.2(6)
C58 C59 H59 119.4
C54 C59 H59 119.4
C57 C60 H60A 109.5
C57 C60 H60B 109.5
H60A C60 H60B 109.5
C57 C60 H60C 109.5
H60A C60 H60C 109.5
H60B C60 H60C 109.5
N10 C61 N9 120.6(4)
N10 C61 C62 120.2(4)
N9 C61 C62 119.1(4)
N11 C62 N12 108.5(5)
N11 C62 C61 125.7(5)
N12 C62 C61 125.8(4)
C64 C63 N11 107.9(5)
C64 C63 H63 126.0
N11 C63 H63 126.0
C63 C64 N12 107.6(5)
C63 C64 H64 126.2
N12 C64 H64 126.2
N11 C65 C70 110.9(4)
N11 C65 C66 111.2(5)
C70 C65 C66 108.4(4)
N11 C65 H65 108.8
C70 C65 H65 108.8
C66 C65 H65 108.8
C67 C66 C65 108.9(6)
C67 C66 H66A 109.9
C65 C66 H66A 109.9
C67 C66 H66B 109.9
C65 C66 H66B 109.9
H66A C66 H66B 108.3
C66 C67 C68 111.3(5)
C66 C67 H67A 109.4
C68 C67 H67A 109.4
C66 C67 H67B 109.4
C68 C67 H67B 109.4
H67A C67 H67B 108.0
C69 C68 C67 111.8(5)
C69 C68 H68A 109.3
C67 C68 H68A 109.3
C69 C68 H68B 109.3
C67 C68 H68B 109.3
H68A C68 H68B 107.9
C68 C69 C70 110.6(6)
C68 C69 H69A 109.5
C70 C69 H69A 109.5
C68 C69 H69B 109.5
C70 C69 H69B 109.5
H69A C69 H69B 108.1
C69 C70 C65 111.4(5)
C69 C70 H70A 109.3
C65 C70 H70A 109.3
C69 C70 H70B 109.3
C65 C70 H70B 109.3
H70A C70 H70B 108.0
N12 C71 C72 110.1(5)
N12 C71 C76 109.2(5)
C72 C71 C76 111.5(5)
N12 C71 H71 108.7
C72 C71 H71 108.7
C76 C71 H71 108.7
C71 C72 C73 108.8(6)
C71 C72 H72A 109.9
C73 C72 H72A 109.9
C71 C72 H72B 109.9
C73 C72 H72B 109.9
H72A C72 H72B 108.3
C74 C73 C72 113.8(7)
C74 C73 H73A 108.8
C72 C73 H73A 108.8
C74 C73 H73B 108.8
C72 C73 H73B 108.8
H73A C73 H73B 107.7
C73 C74 C75 110.1(6)
C74 C75 C76 112.8(7)
C74 C75 H75A 109.0
C76 C75 H75A 109.0
C74 C75 H75B 109.0
C76 C75 H75B 109.0
H75A C75 H75B 107.8
C71 C76 C75 108.0(6)
C71 C76 H76A 110.1
C75 C76 H76A 110.1
C71 C76 H76B 110.1
C75 C76 H76B 110.1
H76A C76 H76B 108.4
C82 C77 C78 117.3(5)
C82 C77 N9 124.8(5)
C78 C77 N9 117.8(5)
C79 C78 C77 119.9(6)
C79 C78 H78 120.0
C77 C78 H78 120.0
C80 C79 C78 122.6(6)
C80 C79 H79 118.7
C78 C79 H79 118.7
C79 C80 C81 119.0(6)
C79 C80 C83 122.2(7)
C81 C80 C83 118.7(8)
C80 C81 C82 121.0(6)
C80 C81 H81 119.5
C82 C81 H81 119.5
C77 C82 C81 120.1(6)
C77 C82 H82 119.9
C81 C82 H82 119.9
C80 C83 H83A 109.5
C80 C83 H83B 109.5
H83A C83 H83B 109.5
C80 C83 H83C 109.5
H83A C83 H83C 109.5
H83B C83 H83C 109.5
C89 C84 C85 118.2(5)
C89 C84 N10 117.8(4)
C85 C84 N10 123.8(4)
C86 C85 C84 119.6(5)
C86 C85 H85 120.2
C84 C85 H85 120.2
C85 C86 C87 123.1(5)
C85 C86 H86 118.4
C87 C86 H86 118.4
C88 C87 C86 116.8(5)
C88 C87 C90 122.0(6)
C86 C87 C90 121.1(6)
C87 C88 C89 122.5(5)
C87 C88 H88 118.7
C89 C88 H88 118.7
C84 C89 C88 119.7(5)
C84 C89 H89 120.1
C88 C89 H89 120.1
C87 C90 H90A 109.5
C87 C90 H90B 109.5
H90A C90 H90B 109.5
C87 C90 H90C 109.5
H90A C90 H90C 109.5
H90B C90 H90C 109.5
O1 C91 O2 132.4(10)
O1 C91 C92 104.5(10)
O2 C91 C92 123.1(9)
C91 C92 H92A 109.5
C91 C92 H92B 109.5
H92A C92 H92B 109.5
C91 C92 H92C 109.5
H92A C92 H92C 109.5
H92B C92 H92C 109.5
Cl1 C93 Cl2 114.9(5)
Cl1 C93 H93A 108.5
Cl2 C93 H93A 108.5
Cl1 C93 H93B 108.5
Cl2 C93 H93B 108.5
H93A C93 H93B 107.5
Cl4 C94 Cl3 111.9(5)
Cl4 C94 H94A 109.2
Cl3 C94 H94A 109.2
Cl4 C94 H94B 109.2
Cl3 C94 H94B 109.2
H94A C94 H94B 107.9
Cl6 C95 Cl5 100.1(7)
Cl6 C95 H95A 111.7
Cl5 C95 H95A 111.7
Cl6 C95 H95B 111.7
Cl5 C95 H95B 111.7
H95A C95 H95B 109.5
Cl7 C96 Cl8 111.9(7)
Cl7 C96 H96A 109.2
Cl8 C96 H96A 109.2
Cl7 C96 H96B 109.2
Cl8 C96 H96B 109.2
H96A C96 H96B 107.9

loop_
_geom_bond_atom_site_label_1
_geom_bond_atom_site_label_2
_geom_bond_distance
Cu1 N9 1.973(4)
Cu1 N5 1.977(4)
Cu1 N1 1.993(4)
Cu1 Cu2 2.4272(8)
Cu2 N2 1.967(4)
Cu2 N10 1.985(4)
Cu2 N6 1.996(4)
N1 C1 1.307(6)
N1 C17 1.417(6)
N2 C1 1.354(6)
N2 C24 1.421(7)
N3 C2 1.325(7)
N3 C3 1.334(7)
N3 C5 1.492(7)
N4 C2 1.361(7)
N4 C4 1.366(7)
N4 C11 1.474(7)
N5 C31 1.335(5)
N5 C47 1.407(6)
N6 C31 1.306(6)
N6 C54 1.397(6)
N7 C32 1.341(7)
N7 C33 1.371(7)
N7 C35 1.484(7)
N8 C32 1.348(6)
N8 C34 1.358(7)
N8 C41 1.472(7)
N9 C61 1.323(5)
N9 C77 1.416(6)
N10 C61 1.320(6)
N10 C84 1.411(6)
N11 C62 1.318(6)
N11 C63 1.376(7)
N11 C65 1.465(7)
N12 C62 1.350(6)
N12 C64 1.361(7)
N12 C71 1.474(7)
C1 C2 1.480(8)
C3 C4 1.345(8)
C3 H3 0.9400
C4 H4 0.9400
C5 C10 1.535(7)
C5 C6 1.544(8)
C5 H5 0.9900
C6 C7 1.531(9)
C6 H6A 0.9800
C6 H6B 0.9800
C7 C8 1.521(10)
C7 H7A 0.9800
C7 H7B 0.9800
C8 C9 1.529(10)
C8 H8A 0.9800
C8 H8B 0.9800
C9 C10 1.509(8)
C9 H9A 0.9800
C9 H9B 0.9800
C10 H10A 0.9800
C10 H10B 0.9800
C11 C16 1.509(9)
C11 C12 1.534(9)
C11 H11 0.9900
C12 C13 1.519(9)
C12 H12A 0.9800
C12 H12B 0.9800
C13 C14 1.496(12)
C13 H13A 0.9800
C13 H13B 0.9800
C14 C15 1.527(13)
C14 H14A 0.9800
C14 H14B 0.9800
C15 C16 1.554(12)
C15 H15A 0.9800
C15 H15B 0.9800
C16 H16A 0.9800
C16 H16B 0.9800
C17 C18 1.371(7)
C17 C22 1.384(7)
C18 C19 1.396(7)
C18 H18 0.9400
C19 C20 1.362(8)
C19 H19 0.9400
C20 C21 1.358(8)
C20 C23 1.535(7)
C21 C22 1.403(7)
C21 H21 0.9400
C22 H22 0.9400
C23 H23A 0.9700
C23 H23B 0.9700
C23 H23C 0.9700
C24 C25 1.352(8)
C24 C29 1.399(9)
C25 C26 1.382(9)
C25 H25 0.9400
C26 C27 1.326(12)
C26 H26 0.9400
C27 C28 1.395(12)
C27 C30 1.530(12)
C28 C29 1.440(10)
C28 H28 0.9400
C29 H29 0.9400
C30 H30A 0.9700
C30 H30B 0.9700
C30 H30C 0.9700
C31 C32 1.494(7)
C33 C34 1.366(9)
C33 H33 0.9400
C34 H34 0.9400
C35 C36 1.479(9)
C35 C40 1.519(11)
C35 H35 0.9900
C36 C37 1.503(11)
C36 H36A 0.9800
C36 H36B 0.9800
C37 C38 1.587(18)
C37 H37A 0.9800
C37 H37B 0.9800
C38 C39 1.616(18)
C38 H38A 0.9800
C38 H38B 0.9800
C39 C40 1.533(11)
C40 H40A 0.9800
C40 H40B 0.9800
C41 C46 1.518(8)
C41 C42 1.529(9)
C41 H41 0.9900
C42 C43 1.515(9)
C42 H42A 0.9800
C42 H42B 0.9800
C43 C44 1.541(11)
C43 H43A 0.9800
C43 H43B 0.9800
C44 C45 1.457(13)
C44 H44A 0.9800
C44 H44B 0.9800
C45 C46 1.499(10)
C45 H45A 0.9800
C45 H45B 0.9800
C46 H46A 0.9800
C46 H46B 0.9800
C47 C52 1.375(8)
C47 C48 1.404(7)
C48 C49 1.369(8)
C48 H48 0.9400
C49 C50 1.398(9)
C49 H49 0.9400
C50 C51 1.363(8)
C50 C53 1.526(9)
C51 C52 1.394(8)
C51 H51 0.9400
C52 H52 0.9400
C53 H53A 0.9700
C53 H53B 0.9700
C53 H53C 0.9700
C54 C55 1.371(8)
C54 C59 1.392(7)
C55 C56 1.374(9)
C55 H55 0.9400
C56 C57 1.363(10)
C56 H56 0.9400
C57 C58 1.336(10)
C57 C60 1.546(10)
C58 C59 1.391(8)
C58 H58 0.9400
C59 H59 0.9400
C60 H60A 0.9700
C60 H60B 0.9700
C60 H60C 0.9700
C61 C62 1.522(7)
C63 C64 1.329(8)
C63 H63 0.9400
C64 H64 0.9400
C65 C70 1.529(7)
C65 C66 1.570(7)
C65 H65 0.9900
C66 C67 1.512(9)
C66 H66A 0.9800
C66 H66B 0.9800
C67 C68 1.514(9)
C67 H67A 0.9800
C67 H67B 0.9800
C68 C69 1.491(9)
C68 H68A 0.9800
C68 H68B 0.9800
C69 C70 1.524(8)
C69 H69A 0.9800
C69 H69B 0.9800
C70 H70A 0.9800
C70 H70B 0.9800
C71 C72 1.505(8)
C71 C76 1.511(8)
C71 H71 0.9900
C72 C73 1.551(9)
C72 H72A 0.9800
C72 H72B 0.9800
C73 C74 1.467(11)
C73 H73A 0.9800
C73 H73B 0.9800
C74 C75 1.484(11)
C75 C76 1.564(9)
C75 H75A 0.9800
C75 H75B 0.9800
C76 H76A 0.9800
C76 H76B 0.9800
C77 C82 1.370(8)
C77 C78 1.410(7)
C78 C79 1.375(8)
C78 H78 0.9400
C79 C80 1.327(9)
C79 H79 0.9400
C80 C81 1.354(9)
C80 C83 1.557(9)
C81 C82 1.411(8)
C81 H81 0.9400
C82 H82 0.9400
C83 H83A 0.9700
C83 H83B 0.9700
C83 H83C 0.9700
C84 C89 1.375(7)
C84 C85 1.407(7)
C85 C86 1.362(7)
C85 H85 0.9400
C86 C87 1.376(8)
C86 H86 0.9400
C87 C88 1.354(8)
C87 C90 1.528(7)
C88 C89 1.399(7)
C88 H88 0.9400
C89 H89 0.9400
C90 H90A 0.9700
C90 H90B 0.9700
C90 H90C 0.9700
O1 C91 1.200(10)
O2 C91 1.304(11)
C91 C92 1.560(12)
C92 H92A 0.9700
C92 H92B 0.9700
C92 H92C 0.9700
Cl1 C93 1.697(7)
Cl2 C93 1.702(6)
C93 H93A 0.9800
C93 H93B 0.9800
Cl3 C94 1.708(7)
Cl4 C94 1.697(7)
C94 H94A 0.9800
C94 H94B 0.9800
Cl5 C95 1.726(8)
Cl6 C95 1.721(8)
C95 H95A 0.9800
C95 H95B 0.9800
Cl7 C96 1.699(7)
Cl8 C96 1.715(7)
C96 H96A 0.9800
C96 H96B 0.9800

loop_
_geom_torsion_atom_site_label_1
_geom_torsion_atom_site_label_2
_geom_torsion_atom_site_label_3
_geom_torsion_atom_site_label_4
_geom_torsion
N9 Cu1 Cu2 N2 -142.11(17)
N5 Cu1 Cu2 N2 93.26(18)
N1 Cu1 Cu2 N2 -22.32(18)
N9 Cu1 Cu2 N10 -21.29(17)
N5 Cu1 Cu2 N10 -145.92(18)
N1 Cu1 Cu2 N10 98.50(16)
N9 Cu1 Cu2 N6 97.04(17)
N5 Cu1 Cu2 N6 -27.59(19)
N1 Cu1 Cu2 N6 -143.17(18)
N9 Cu1 N1 C1 108.2(4)
N5 Cu1 N1 C1 -58.0(4)
Cu2 Cu1 N1 C1 25.1(4)
N9 Cu1 N1 C17 -64.6(4)
N5 Cu1 N1 C17 129.2(3)
Cu2 Cu1 N1 C17 -147.7(3)
N10 Cu2 N2 C1 -56.7(4)
N6 Cu2 N2 C1 108.9(4)
Cu1 Cu2 N2 C1 27.2(4)
N10 Cu2 N2 C24 127.3(4)
N6 Cu2 N2 C24 -67.1(4)
Cu1 Cu2 N2 C24 -148.8(4)
N9 Cu1 N5 C31 -49.9(4)
N1 Cu1 N5 C31 115.5(4)
Cu2 Cu1 N5 C31 32.0(4)
N9 Cu1 N5 C47 138.3(4)
N1 Cu1 N5 C47 -56.2(4)
Cu2 Cu1 N5 C47 -139.8(4)
N2 Cu2 N6 C31 -50.9(5)
N10 Cu2 N6 C31 115.0(4)
Cu1 Cu2 N6 C31 31.3(4)
N2 Cu2 N6 C54 134.1(4)
N10 Cu2 N6 C54 -60.0(4)
Cu1 Cu2 N6 C54 -143.7(4)
N5 Cu1 N9 C61 106.5(4)
N1 Cu1 N9 C61 -58.4(4)
Cu2 Cu1 N9 C61 24.9(3)
N5 Cu1 N9 C77 -68.3(4)
N1 Cu1 N9 C77 126.8(3)
Cu2 Cu1 N9 C77 -149.9(3)
N2 Cu2 N10 C61 107.5(4)
N6 Cu2 N10 C61 -58.4(4)
Cu1 Cu2 N10 C61 24.2(3)
N2 Cu2 N10 C84 -67.8(4)
N6 Cu2 N10 C84 126.3(3)
Cu1 Cu2 N10 C84 -151.1(3)
C17 N1 C1 N2 160.7(5)
Cu1 N1 C1 N2 -11.6(6)
C17 N1 C1 C2 -16.8(7)
Cu1 N1 C1 C2 170.9(4)
C24 N2 C1 N1 160.0(5)
Cu2 N2 C1 N1 -15.8(6)
C24 N2 C1 C2 -22.5(8)
Cu2 N2 C1 C2 161.7(4)
C3 N3 C2 N4 0.1(6)
C5 N3 C2 N4 178.6(4)
C3 N3 C2 C1 175.8(5)
C5 N3 C2 C1 -5.7(8)
C4 N4 C2 N3 -0.1(6)
C11 N4 C2 N3 178.3(5)
C4 N4 C2 C1 -175.9(5)
C11 N4 C2 C1 2.5(8)
N1 C1 C2 N3 -53.6(8)
N2 C1 C2 N3 129.0(6)
N1 C1 C2 N4 121.3(6)
N2 C1 C2 N4 -56.1(7)
C2 N3 C3 C4 -0.1(6)
C5 N3 C3 C4 -178.7(5)
N3 C3 C4 N4 0.1(7)
C2 N4 C4 C3 0.0(6)
C11 N4 C4 C3 -178.5(5)
C2 N3 C5 C10 123.8(5)
C3 N3 C5 C10 -57.9(7)
C2 N3 C5 C6 -112.7(6)
C3 N3 C5 C6 65.6(6)
N3 C5 C6 C7 177.5(5)
C10 C5 C6 C7 -59.2(7)
C5 C6 C7 C8 55.1(8)
C6 C7 C8 C9 -52.6(9)
C7 C8 C9 C10 53.2(9)
C8 C9 C10 C5 -55.8(8)
N3 C5 C10 C9 -177.9(5)
C6 C5 C10 C9 59.5(7)
C2 N4 C11 C16 123.9(6)
C4 N4 C11 C16 -57.9(7)
C2 N4 C11 C12 -113.0(6)
C4 N4 C11 C12 65.2(7)
N4 C11 C12 C13 178.4(6)
C16 C11 C12 C13 -59.8(8)
C11 C12 C13 C14 58.2(9)
C12 C13 C14 C15 -59.7(11)
C13 C14 C15 C16 58.6(11)
N4 C11 C16 C15 -178.6(6)
C12 C11 C16 C15 59.5(8)
C14 C15 C16 C11 -57.3(10)
C1 N1 C17 C18 -43.9(8)
Cu1 N1 C17 C18 128.7(5)
C1 N1 C17 C22 142.4(5)
Cu1 N1 C17 C22 -45.0(6)
C22 C17 C18 C19 -1.4(8)
N1 C17 C18 C19 -175.1(5)
C17 C18 C19 C20 2.3(10)
C18 C19 C20 C21 -2.6(10)
C18 C19 C20 C23 -180.0(6)
C19 C20 C21 C22 2.0(9)
C23 C20 C21 C22 179.4(6)
C18 C17 C22 C21 0.9(8)
N1 C17 C22 C21 174.9(5)
C20 C21 C22 C17 -1.2(9)
C1 N2 C24 C25 141.7(6)
Cu2 N2 C24 C25 -42.4(7)
C1 N2 C24 C29 -42.4(8)
Cu2 N2 C24 C29 133.5(5)
C29 C24 C25 C26 1.5(11)
N2 C24 C25 C26 177.5(6)
C24 C25 C26 C27 1.0(14)
C25 C26 C27 C28 -1.4(15)
C25 C26 C27 C30 176.4(9)
C26 C27 C28 C29 -0.6(15)
C30 C27 C28 C29 -178.7(8)
C25 C24 C29 C28 -3.3(10)
N2 C24 C29 C28 -179.2(6)
C27 C28 C29 C24 3.0(12)
C54 N6 C31 N5 158.9(5)
Cu2 N6 C31 N5 -15.8(7)
C54 N6 C31 C32 -20.0(8)
Cu2 N6 C31 C32 165.3(4)
C47 N5 C31 N6 154.4(5)
Cu1 N5 C31 N6 -17.1(7)
C47 N5 C31 C32 -26.7(8)
Cu1 N5 C31 C32 161.7(4)
C33 N7 C32 N8 1.3(6)
C35 N7 C32 N8 179.7(6)
C33 N7 C32 C31 -174.5(5)
C35 N7 C32 C31 4.0(10)
C34 N8 C32 N7 -0.1(6)
C41 N8 C32 N7 176.0(5)
C34 N8 C32 C31 175.6(5)
C41 N8 C32 C31 -8.3(9)
N6 C31 C32 N7 121.7(6)
N5 C31 C32 N7 -57.1(8)
N6 C31 C32 N8 -53.2(9)
N5 C31 C32 N8 128.0(6)
C32 N7 C33 C34 -1.9(7)
C35 N7 C33 C34 179.6(6)
C32 N8 C34 C33 -1.0(7)
C41 N8 C34 C33 -177.3(6)
N7 C33 C34 N8 1.8(7)
C32 N7 C35 C36 123.7(6)
C33 N7 C35 C36 -58.0(8)
C32 N7 C35 C40 -111.1(7)
C33 N7 C35 C40 67.1(8)
N7 C35 C36 C37 -175.3(7)
C40 C35 C36 C37 59.4(9)
C35 C36 C37 C38 -55.8(11)
C36 C37 C38 C39 51.5(11)
C37 C38 C39 C40 -49.9(11)
C36 C35 C40 C39 -57.7(9)
N7 C35 C40 C39 177.6(6)
C38 C39 C40 C35 52.0(10)
C32 N8 C41 C46 124.1(6)
C34 N8 C41 C46 -60.3(7)
C32 N8 C41 C42 -111.5(6)
C34 N8 C41 C42 64.1(7)
N8 C41 C42 C43 175.7(5)
C46 C41 C42 C43 -59.3(7)
C41 C42 C43 C44 56.3(7)
C42 C43 C44 C45 -55.5(9)
C43 C44 C45 C46 55.3(9)
C44 C45 C46 C41 -55.9(8)
N8 C41 C46 C45 -177.9(5)
C42 C41 C46 C45 58.0(7)
C31 N5 C47 C52 -41.1(8)
Cu1 N5 C47 C52 130.2(5)
C31 N5 C47 C48 143.8(5)
Cu1 N5 C47 C48 -44.9(6)
C52 C47 C48 C49 2.5(9)
N5 C47 C48 C49 178.0(5)
C47 C48 C49 C50 -0.2(10)
C48 C49 C50 C51 -1.3(10)
C48 C49 C50 C53 -178.1(7)
C49 C50 C51 C52 0.4(10)
C53 C50 C51 C52 177.2(7)
C48 C47 C52 C51 -3.4(9)
N5 C47 C52 C51 -178.6(6)
C50 C51 C52 C47 2.0(11)
C31 N6 C54 C55 -42.7(9)
Cu2 N6 C54 C55 131.9(6)
C31 N6 C54 C59 144.8(5)
Cu2 N6 C54 C59 -40.5(7)
C59 C54 C55 C56 -1.8(11)
N6 C54 C55 C56 -174.5(7)
C54 C55 C56 C57 -3.8(15)
C55 C56 C57 C58 6.8(16)
C55 C56 C57 C60 -177.6(10)
C56 C57 C58 C59 -4.3(14)
C60 C57 C58 C59 -179.9(9)
C57 C58 C59 C54 -1.2(11)
C55 C54 C59 C58 4.3(9)
N6 C54 C59 C58 177.3(5)
C84 N10 C61 N9 162.7(5)
Cu2 N10 C61 N9 -12.3(6)
C84 N10 C61 C62 -16.4(7)
Cu2 N10 C61 C62 168.7(3)
C77 N9 C61 N10 160.9(5)
Cu1 N9 C61 N10 -13.5(6)
C77 N9 C61 C62 -20.1(7)
Cu1 N9 C61 C62 165.5(3)
C63 N11 C62 N12 0.6(6)
C65 N11 C62 N12 175.1(4)
C63 N11 C62 C61 -179.6(5)
C65 N11 C62 C61 -5.1(8)
C64 N12 C62 N11 0.7(6)
C71 N12 C62 N11 -179.8(5)
C64 N12 C62 C61 -179.2(5)
C71 N12 C62 C61 0.4(8)
N10 C61 C62 N11 122.5(5)
N9 C61 C62 N11 -56.5(7)
N10 C61 C62 N12 -57.7(7)
N9 C61 C62 N12 123.3(5)
C62 N11 C63 C64 -1.6(6)
C65 N11 C63 C64 -176.4(5)
N11 C63 C64 N12 2.0(6)
C62 N12 C64 C63 -1.6(6)
C71 N12 C64 C63 178.8(5)
C62 N11 C65 C70 -116.8(5)
C63 N11 C65 C70 56.9(7)
C62 N11 C65 C66 122.6(5)
C63 N11 C65 C66 -63.7(6)
N11 C65 C66 C67 -179.3(4)
C70 C65 C66 C67 58.6(6)
C65 C66 C67 C68 -58.5(7)
C66 C67 C68 C69 57.7(9)
C67 C68 C69 C70 -55.5(8)
C68 C69 C70 C65 57.1(7)
N11 C65 C70 C69 179.5(5)
C66 C65 C70 C69 -58.3(7)
C62 N12 C71 C72 -118.2(6)
C64 N12 C71 C72 61.3(7)
C62 N12 C71 C76 119.0(6)
C64 N12 C71 C76 -61.5(7)
N12 C71 C72 C73 -178.8(6)
C76 C71 C72 C73 -57.4(8)
C71 C72 C73 C74 56.0(9)
C72 C73 C74 C75 -55.0(11)
C73 C74 C75 C76 55.5(10)
N12 C71 C76 C75 180.0(5)
C72 C71 C76 C75 58.1(7)
C74 C75 C76 C71 -57.0(8)
C61 N9 C77 C82 -40.7(7)
Cu1 N9 C77 C82 133.8(5)
C61 N9 C77 C78 142.9(5)
Cu1 N9 C77 C78 -42.6(6)
C82 C77 C78 C79 0.7(8)
N9 C77 C78 C79 177.3(5)
C77 C78 C79 C80 2.6(9)
C78 C79 C80 C81 -4.4(10)
C78 C79 C80 C83 -179.9(6)
C79 C80 C81 C82 3.1(10)
C83 C80 C81 C82 178.7(6)
C78 C77 C82 C81 -1.9(8)
N9 C77 C82 C81 -178.3(5)
C80 C81 C82 C77 0.1(10)
C61 N10 C84 C89 145.0(5)
Cu2 N10 C84 C89 -40.0(6)
C61 N10 C84 C85 -40.3(8)
Cu2 N10 C84 C85 134.7(5)
C89 C84 C85 C86 -2.1(8)
N10 C84 C85 C86 -176.8(5)
C84 C85 C86 C87 1.8(10)
C85 C86 C87 C88 -0.8(10)
C85 C86 C87 C90 178.3(6)
C86 C87 C88 C89 0.1(10)
C90 C87 C88 C89 -179.0(6)
C85 C84 C89 C88 1.4(8)
N10 C84 C89 C88 176.4(5)
C87 C88 C89 C84 -0.5(9)

loop_
_platon_squeeze_void_nr
_platon_squeeze_void_average_x
_platon_squeeze_void_average_y
_platon_squeeze_void_average_z
_platon_squeeze_void_volume
_platon_squeeze_void_count_electrons
1 0.250 0.511 0.250 1115.0 307.3
2 -0.250 0.728 0.750 1115.1 303.9
